data_1565843
loop_
_publ_author_name
'Wang, Hui'
'Li, Xuan'
'Cheng, Hao'
'Li, Ya-Jun'
'Song, Xue-Qin'
'Wang, Li'

_publ_section_title
;
 Two luminescent film sensors constructed from new lanthanide coordination
 polymers for ratiometric detection of Zn2+ and NH3 in water and their
 white emission properties
;
_journal_issue 6
_journal_name_full 'Polymer Chemistry'
_journal_page_first 778
_journal_page_last 793
_journal_paper_doi 10.1039/D1PY01492G
_journal_volume 13
_journal_year 2022
_chemical_formula_moiety 'C51 H46 N7 O15 Tb'
_chemical_formula_sum 'C51 H46 N7 O15 Tb'
_chemical_formula_weight 1155.87
_space_group_crystal_system monoclinic
_space_group_IT_number 14
_space_group_name_Hall '-P 2ybc'
_space_group_name_H-M_alt 'P 1 21/c 1'
_atom_sites_solution_hydrogens geom
_atom_sites_solution_primary iterative
_audit_creation_date 2018-09-27
_audit_creation_method
;
Olex2 1.2
(compiled 2018.05.29 svn.r3508 for OlexSys, GUI svn.r5506)
;
_audit_update_record
;
2020-01-29 deposited with the CCDC.	2021-12-27 downloaded from the CCDC.
;
_cell_angle_alpha 90
_cell_angle_beta 95.0520(10)
_cell_angle_gamma 90
_cell_formula_units_Z 4
_cell_length_a 10.1840(2)
_cell_length_b 20.5165(5)
_cell_length_c 27.5390(7)
_cell_measurement_reflns_used 9948
_cell_measurement_temperature 273(2)
_cell_measurement_theta_max 27.26
_cell_measurement_theta_min 2.78
_cell_volume 5731.6(2)
_computing_cell_refinement 'SAINT V8.38A (?, 2016)'
_computing_data_reduction 'SAINT V8.38A (?, 2016)'
_computing_molecular_graphics 'Olex2 (Dolomanov et al., 2009)'
_computing_publication_material 'Olex2 (Dolomanov et al., 2009)'
_computing_structure_refinement 'XL (Sheldrick, 2008)'
_computing_structure_solution 'olex2.solve (Bourhis et al., 2015)'
_diffrn_ambient_temperature 273.15
_diffrn_measured_fraction_theta_full 0.999
_diffrn_measured_fraction_theta_max 0.997
_diffrn_measurement_device_type 'Bruker APEX-II CCD'
_diffrn_measurement_method '\f and \w scans'
_diffrn_radiation_type MoK\a
_diffrn_radiation_wavelength 0.71073
_diffrn_reflns_av_R_equivalents 0.0524
_diffrn_reflns_av_unetI/netI 0.0374
_diffrn_reflns_Laue_measured_fraction_full 0.999
_diffrn_reflns_Laue_measured_fraction_max 0.997
_diffrn_reflns_limit_h_max 13
_diffrn_reflns_limit_h_min -13
_diffrn_reflns_limit_k_max 26
_diffrn_reflns_limit_k_min -26
_diffrn_reflns_limit_l_max 35
_diffrn_reflns_limit_l_min -35
_diffrn_reflns_number 84512
_diffrn_reflns_point_group_measured_fraction_full 0.999
_diffrn_reflns_point_group_measured_fraction_max 0.997
_diffrn_reflns_theta_full 25.242
_diffrn_reflns_theta_max 27.543
_diffrn_reflns_theta_min 2.439
_diffrn_standards_number 0
_exptl_absorpt_coefficient_mu 1.301
_exptl_absorpt_correction_type none
_exptl_crystal_colour colorless
_exptl_crystal_density_diffrn 1.339
_exptl_crystal_description block
_exptl_crystal_F_000 2344
_exptl_crystal_size_max 0.21
_exptl_crystal_size_mid 0.16
_exptl_crystal_size_min 0.12
_refine_diff_density_max 0.836
_refine_diff_density_min -0.785
_refine_diff_density_rms 0.076
_refine_ls_extinction_method none
_refine_ls_goodness_of_fit_ref 1.046
_refine_ls_hydrogen_treatment constr
_refine_ls_matrix_type full
_refine_ls_number_parameters 667
_refine_ls_number_reflns 13198
_refine_ls_number_restraints 0
_refine_ls_restrained_S_all 1.046
_refine_ls_R_factor_all 0.0565
_refine_ls_R_factor_gt 0.0352
_refine_ls_shift/su_max 0.002
_refine_ls_shift/su_mean 0.000
_refine_ls_structure_factor_coef Fsqd
_refine_ls_weighting_details 'w=1/[\s^2^(Fo^2^)+(0.0406P)^2^+3.2650P] where P=(Fo^2^+2Fc^2^)/3'
_refine_ls_weighting_scheme calc
_refine_ls_wR_factor_gt 0.0806
_refine_ls_wR_factor_ref 0.0900
_reflns_Friedel_coverage 0.000
_reflns_number_gt 10140
_reflns_number_total 13198
_reflns_threshold_expression 'I > 2\s(I)'
_cod_data_source_file d1py01492g2.cif
_cod_data_source_block mo_20180925a_1_0m_sq_s
_cod_depositor_comments 'Adding full bibliography for 1565841--1565843.cif.'
_cod_database_code 1565843
_shelx_shelxl_version_number 2014/7
_shelx_space_group_comment
;
The symmetry employed for this shelxl refinement is uniquely defined
by the following loop, which should always be used as a source of
symmetry information in preference to the above space-group names.
They are only intended as comments.
;
_olex2_refinement_description
;
1. Fixed Uiso
 At 1.2 times of:
  All C(H) groups, All C(H,H) groups, All N(H) groups
2.a Secondary CH2 refined with riding coordinates:
 C2(H2A,H2B), C3(H3A,H3B), C4(H4A,H4B), C17(H17A,H17B), C31(H31A,H31B),
 C45(H45A,H45B)
2.b Aromatic/amide H refined with riding coordinates:
 C6(H6), C7(H7), C8(H8), C9(H9), C11(H11), C12(H12), C13(H13), C14(H14),
 C19(H19), C20(H20), C21(H21), C22(H22), C23(H23), C25(H25), C26(H26), C27(H27),
  C28(H28), C33(H33), C34(H34), C35(H35), C36(H36), C37(H37), C39(H39),
 C40(H40), C41(H41), C42(H42), C47(H47), C48(H48), C49(H49), C50(H50), C51(H51),
  N2(H2), N3(H3), N4(H4)
;
_olex2_submission_special_instructions 'No special instructions were received'

loop_
_space_group_symop_operation_xyz
'x, y, z'
'-x, y+1/2, -z+1/2'
'-x, -y, -z'
'x, -y-1/2, z-1/2'

loop_
_atom_site_label
_atom_site_type_symbol
_atom_site_fract_x
_atom_site_fract_y
_atom_site_fract_z
_atom_site_U_iso_or_equiv
_atom_site_adp_type
_atom_site_occupancy
_atom_site_site_symmetry_order
_atom_site_calc_flag
_atom_site_refinement_flags_posn
_atom_site_refinement_flags_adp
_atom_site_refinement_flags_occupancy
_atom_site_disorder_assembly
_atom_site_disorder_group
Tb1 Tb 0.33772(2) 0.87131(2) 0.29568(2) 0.03118(5) Uani 1 1 d . . . . .
C1 C 0.9607(3) 0.59846(14) 0.32598(11) 0.0290(6) Uani 1 1 d . . . . .
C2 C 0.8607(3) 0.59669(15) 0.28089(11) 0.0323(6) Uani 1 1 d . . . . .
H2A H 0.9062 0.5926 0.2515 0.039 Uiso 1 1 calc R . . . .
H2B H 0.8021 0.5597 0.2827 0.039 Uiso 1 1 calc R . . . .
C3 C 1.0477(3) 0.53769(14) 0.32541(11) 0.0320(6) Uani 1 1 d . . . . .
H3A H 1.0937 0.5374 0.2960 0.038 Uiso 1 1 calc R . . . .
H3B H 1.1131 0.5384 0.3532 0.038 Uiso 1 1 calc R . . . .
C4 C 0.8799(3) 0.59942(15) 0.37000(11) 0.0327(7) Uani 1 1 d . . . . .
H4A H 0.8320 0.6403 0.3706 0.039 Uiso 1 1 calc R . . . .
H4B H 0.8160 0.5642 0.3672 0.039 Uiso 1 1 calc R . . . .
C5 C 1.0528(3) 0.65689(14) 0.32228(11) 0.0312(6) Uani 1 1 d . . . . .
C6 C 1.0697(3) 0.70559(15) 0.35691(12) 0.0376(7) Uani 1 1 d . . . . .
H6 H 1.0250 0.7037 0.3849 0.045 Uiso 1 1 calc R . . . .
C7 C 1.1532(3) 0.75700(16) 0.34974(12) 0.0410(8) Uani 1 1 d . . . . .
H7 H 1.1622 0.7892 0.3736 0.049 Uiso 1 1 calc R . . . .
C8 C 1.2067(3) 0.71602(16) 0.27793(13) 0.0424(8) Uani 1 1 d . . . . .
H8 H 1.2537 0.7187 0.2505 0.051 Uiso 1 1 calc R . . . .
C9 C 1.1252(3) 0.66301(16) 0.28207(12) 0.0412(8) Uani 1 1 d . . . . .
H9 H 1.1187 0.6313 0.2579 0.049 Uiso 1 1 calc R . . . .
C10 C 0.6841(3) 0.66170(14) 0.24370(11) 0.0306(6) Uani 1 1 d . . . . .
C11 C 0.6589(3) 0.61398(16) 0.20869(12) 0.0407(7) Uani 1 1 d . . . . .
H11 H 0.7120 0.5771 0.2089 0.049 Uiso 1 1 calc R . . . .
C12 C 0.5551(4) 0.62105(18) 0.17336(14) 0.0527(9) Uani 1 1 d . . . . .
H12 H 0.5384 0.5885 0.1501 0.063 Uiso 1 1 calc R . . . .
C13 C 0.4762(4) 0.67528(18) 0.17203(13) 0.0513(9) Uani 1 1 d . . . . .
H13 H 0.4076 0.6802 0.1477 0.062 Uiso 1 1 calc R . . . .
C14 C 0.5001(3) 0.72215(17) 0.20730(12) 0.0404(7) Uani 1 1 d . . . . .
H14 H 0.4459 0.7587 0.2067 0.048 Uiso 1 1 calc R . . . .
C15 C 0.6030(3) 0.71678(14) 0.24397(11) 0.0309(6) Uani 1 1 d . . . . .
C16 C 0.6155(3) 0.77158(15) 0.27934(11) 0.0347(7) Uani 1 1 d . . . . .
C17 C 0.7548(4) 0.83990(18) 0.33618(15) 0.0573(10) Uani 1 1 d . . . . .
H17A H 0.6724 0.8621 0.3404 0.069 Uiso 1 1 calc R . . . .
H17B H 0.8095 0.8693 0.3191 0.069 Uiso 1 1 calc R . . . .
C18 C 0.8233(3) 0.82494(19) 0.38566(14) 0.0489(9) Uani 1 1 d . . . . .
C19 C 0.7761(4) 0.7787(2) 0.41610(17) 0.0679(12) Uani 1 1 d . . . . .
H19 H 0.6999 0.7558 0.4059 0.081 Uiso 1 1 calc R . . . .
C20 C 0.8403(6) 0.7660(3) 0.46147(19) 0.0921(16) Uani 1 1 d . . . . .
H20 H 0.8076 0.7346 0.4816 0.111 Uiso 1 1 calc R . . . .
C21 C 0.9521(7) 0.7998(4) 0.4765(2) 0.106(2) Uani 1 1 d . . . . .
H21 H 0.9967 0.7908 0.5067 0.127 Uiso 1 1 calc R . . . .
C22 C 0.9987(5) 0.8469(3) 0.4472(2) 0.0974(18) Uani 1 1 d . . . . .
H22 H 1.0733 0.8707 0.4580 0.117 Uiso 1 1 calc R . . . .
C23 C 0.9356(4) 0.8591(2) 0.40186(16) 0.0656(12) Uani 1 1 d . . . . .
H23 H 0.9688 0.8906 0.3820 0.079 Uiso 1 1 calc R . . . .
C24 C 1.0310(3) 0.42227(14) 0.32095(11) 0.0296(6) Uani 1 1 d . . . . .
C25 C 1.1667(3) 0.41688(17) 0.31571(12) 0.0398(7) Uani 1 1 d . . . . .
H25 H 1.2194 0.4540 0.3160 0.048 Uiso 1 1 calc R . . . .
C26 C 1.2208(3) 0.35618(18) 0.31020(14) 0.0488(9) Uani 1 1 d . . . . .
H26 H 1.3102 0.3527 0.3061 0.059 Uiso 1 1 calc R . . . .
C27 C 1.1463(4) 0.30086(19) 0.31055(16) 0.0577(10) Uani 1 1 d . . . . .
H27 H 1.1853 0.2601 0.3085 0.069 Uiso 1 1 calc R . . . .
C28 C 1.0121(3) 0.30622(17) 0.31391(14) 0.0475(9) Uani 1 1 d . . . . .
H28 H 0.9604 0.2688 0.3129 0.057 Uiso 1 1 calc R . . . .
C29 C 0.9533(3) 0.36671(14) 0.31875(11) 0.0321(6) Uani 1 1 d . . . . .
C30 C 0.8064(3) 0.36713(14) 0.32031(11) 0.0309(6) Uani 1 1 d . . . . .
C31 C 0.6220(3) 0.37975(18) 0.37065(13) 0.0438(8) Uani 1 1 d . . . . .
H31A H 0.5673 0.3756 0.3402 0.053 Uiso 1 1 calc R . . . .
H31B H 0.5942 0.4187 0.3869 0.053 Uiso 1 1 calc R . . . .
C32 C 0.5994(3) 0.32179(19) 0.40191(13) 0.0463(8) Uani 1 1 d . . . . .
C33 C 0.6992(4) 0.2836(2) 0.42368(17) 0.0726(13) Uani 1 1 d . . . . .
H33 H 0.7863 0.2919 0.4181 0.087 Uiso 1 1 calc R . . . .
C34 C 0.6689(6) 0.2324(3) 0.4542(2) 0.104(2) Uani 1 1 d . . . . .
H34 H 0.7358 0.2065 0.4691 0.125 Uiso 1 1 calc R . . . .
C35 C 0.5408(8) 0.2205(3) 0.4619(2) 0.111(2) Uani 1 1 d . . . . .
H35 H 0.5209 0.1867 0.4825 0.133 Uiso 1 1 calc R . . . .
C36 C 0.4427(6) 0.2569(3) 0.4403(2) 0.0974(18) Uani 1 1 d . . . . .
H36 H 0.3555 0.2480 0.4454 0.117 Uiso 1 1 calc R . . . .
C37 C 0.4722(4) 0.3069(2) 0.41080(16) 0.0681(12) Uani 1 1 d . . . . .
H37 H 0.4038 0.3320 0.3961 0.082 Uiso 1 1 calc R . . . .
C38 C 0.9015(3) 0.59182(15) 0.45697(11) 0.0348(7) Uani 1 1 d . . . . .
C39 C 0.7653(3) 0.59679(19) 0.45749(13) 0.0484(9) Uani 1 1 d . . . . .
H39 H 0.7123 0.5998 0.4283 0.058 Uiso 1 1 calc R . . . .
C40 C 0.7090(3) 0.5973(2) 0.50095(14) 0.0624(11) Uani 1 1 d . . . . .
H40 H 0.6181 0.6015 0.5009 0.075 Uiso 1 1 calc R . . . .
C41 C 0.7844(4) 0.5916(2) 0.54437(14) 0.0630(12) Uani 1 1 d . . . . .
H41 H 0.7454 0.5921 0.5737 0.076 Uiso 1 1 calc R . . . .
C42 C 0.9187(3) 0.5852(2) 0.54398(13) 0.0526(10) Uani 1 1 d . . . . .
H42 H 0.9698 0.5804 0.5735 0.063 Uiso 1 1 calc R . . . .
C43 C 0.9806(3) 0.58551(16) 0.50105(12) 0.0373(7) Uani 1 1 d . . . . .
C44 C 1.1281(3) 0.58025(17) 0.50737(12) 0.0408(8) Uani 1 1 d . . . . .
C45 C 1.3411(3) 0.5895(3) 0.47531(14) 0.0741(15) Uani 1 1 d . . . . .
H45A H 1.3701 0.5486 0.4902 0.089 Uiso 1 1 calc R . . . .
H45B H 1.3745 0.6247 0.4965 0.089 Uiso 1 1 calc R . . . .
C46 C 1.3941(3) 0.5962(2) 0.42625(13) 0.0492(9) Uani 1 1 d . . . . .
C47 C 1.4153(4) 0.5417(2) 0.39885(15) 0.0576(10) Uani 1 1 d . . . . .
H47 H 1.3996 0.5007 0.4115 0.069 Uiso 1 1 calc R . . . .
C48 C 1.4591(4) 0.5467(2) 0.35311(16) 0.0645(11) Uani 1 1 d . . . . .
H48 H 1.4726 0.5093 0.3351 0.077 Uiso 1 1 calc R . . . .
C49 C 1.4824(4) 0.6062(3) 0.33467(16) 0.0684(12) Uani 1 1 d . . . . .
H49 H 1.5105 0.6100 0.3036 0.082 Uiso 1 1 calc R . . . .
C50 C 1.4647(4) 0.6607(2) 0.36177(19) 0.0735(13) Uani 1 1 d . . . . .
H50 H 1.4826 0.7015 0.3492 0.088 Uiso 1 1 calc R . . . .
C51 C 1.4210(4) 0.6561(2) 0.40714(17) 0.0631(11) Uani 1 1 d . . . . .
H51 H 1.4094 0.6937 0.4252 0.076 Uiso 1 1 calc R . . . .
N1 N 1.2220(2) 0.76361(13) 0.31088(10) 0.0384(6) Uani 1 1 d . . . . .
N2 N 0.7272(3) 0.78176(13) 0.30623(10) 0.0439(7) Uani 1 1 d . . . . .
H2 H 0.7876 0.7524 0.3062 0.053 Uiso 1 1 calc R . . . .
N3 N 0.7586(2) 0.38779(14) 0.36005(10) 0.0411(6) Uani 1 1 d . . . . .
H3 H 0.8113 0.4074 0.3813 0.049 Uiso 1 1 calc R . . . .
N4 N 1.1966(3) 0.59175(19) 0.46954(11) 0.0588(9) Uani 1 1 d . . . . .
H4 H 1.1563 0.6005 0.4415 0.071 Uiso 1 1 calc R . . . .
N5 N 0.3654(4) 0.8738(2) 0.40031(13) 0.0713(11) Uani 1 1 d . . . . .
N6 N 0.0959(3) 0.94535(14) 0.28976(10) 0.0437(7) Uani 1 1 d . . . . .
N7 N 0.5335(3) 0.96663(15) 0.27621(12) 0.0505(7) Uani 1 1 d . . . . .
O1 O 0.78635(19) 0.65652(10) 0.27972(8) 0.0342(5) Uani 1 1 d . . . . .
O2 O 0.5186(2) 0.80888(12) 0.28187(9) 0.0477(6) Uani 1 1 d . . . . .
O3 O 0.96891(18) 0.48066(9) 0.32710(8) 0.0346(5) Uani 1 1 d . . . . .
O4 O 0.7353(2) 0.34355(10) 0.28522(8) 0.0350(5) Uani 1 1 d . . . . .
O5 O 0.96297(19) 0.59228(11) 0.41442(7) 0.0366(5) Uani 1 1 d . . . . .
O6 O 1.1834(2) 0.56607(14) 0.54714(8) 0.0533(7) Uani 1 1 d . . . . .
O7 O 0.2825(3) 0.90753(16) 0.37549(10) 0.0684(8) Uani 1 1 d . . . . .
O8 O 0.4343(3) 0.83603(14) 0.37603(10) 0.0631(7) Uani 1 1 d . . . . .
O9 O 0.3767(5) 0.8748(3) 0.44403(13) 0.142(2) Uani 1 1 d . . . . .
O10 O 0.0933(2) 0.88463(11) 0.29662(9) 0.0465(6) Uani 1 1 d . . . . .
O11 O 0.2075(2) 0.96837(11) 0.28094(10) 0.0527(6) Uani 1 1 d . . . . .
O12 O -0.0004(3) 0.97964(14) 0.29093(11) 0.0668(8) Uani 1 1 d . . . . .
O13 O 0.5044(2) 0.95365(12) 0.31889(9) 0.0496(6) Uani 1 1 d . . . . .
O14 O 0.4626(3) 0.93909(13) 0.24201(9) 0.0554(7) Uani 1 1 d . . . . .
O15 O 0.6236(3) 1.00280(16) 0.26849(13) 0.0877(11) Uani 1 1 d . . . . .

loop_
_atom_site_aniso_label
_atom_site_aniso_U_11
_atom_site_aniso_U_22
_atom_site_aniso_U_33
_atom_site_aniso_U_23
_atom_site_aniso_U_13
_atom_site_aniso_U_12
Tb1 0.03184(8) 0.02621(8) 0.03516(8) 0.00304(6) 0.00109(6) 0.00151(6)
C1 0.0238(13) 0.0287(15) 0.0336(16) 0.0020(12) -0.0023(12) -0.0009(11)
C2 0.0292(14) 0.0320(16) 0.0346(16) -0.0021(12) -0.0042(12) 0.0056(12)
C3 0.0245(13) 0.0318(16) 0.0394(17) -0.0002(13) 0.0008(12) -0.0024(12)
C4 0.0242(13) 0.0378(17) 0.0355(17) 0.0033(13) -0.0011(12) -0.0006(12)
C5 0.0267(14) 0.0294(15) 0.0373(17) 0.0028(13) 0.0013(12) 0.0024(12)
C6 0.0380(16) 0.0364(17) 0.0390(18) 0.0001(14) 0.0075(14) -0.0026(14)
C7 0.0456(18) 0.0323(17) 0.0452(19) -0.0043(14) 0.0045(16) -0.0055(14)
C8 0.0469(18) 0.0382(18) 0.0442(19) 0.0019(15) 0.0155(16) -0.0006(15)
C9 0.0480(19) 0.0360(18) 0.0409(19) -0.0050(14) 0.0105(15) -0.0062(15)
C10 0.0288(14) 0.0314(16) 0.0310(16) 0.0045(12) -0.0003(12) 0.0010(12)
C11 0.0462(18) 0.0347(17) 0.0394(18) -0.0026(14) -0.0064(15) 0.0055(14)
C12 0.057(2) 0.046(2) 0.050(2) -0.0092(17) -0.0198(18) 0.0027(18)
C13 0.047(2) 0.055(2) 0.047(2) -0.0002(17) -0.0188(17) 0.0040(17)
C14 0.0338(16) 0.0428(19) 0.0436(19) 0.0061(15) -0.0020(14) 0.0057(14)
C15 0.0277(14) 0.0322(16) 0.0327(16) 0.0060(12) 0.0019(12) -0.0013(12)
C16 0.0314(15) 0.0356(17) 0.0370(17) 0.0041(13) 0.0029(13) 0.0031(13)
C17 0.057(2) 0.044(2) 0.069(3) -0.0151(19) -0.012(2) 0.0057(18)
C18 0.0384(18) 0.055(2) 0.053(2) -0.0193(18) 0.0029(16) 0.0031(16)
C19 0.065(3) 0.073(3) 0.066(3) -0.012(2) 0.007(2) -0.007(2)
C20 0.121(5) 0.095(4) 0.063(3) 0.002(3) 0.022(3) -0.005(4)
C21 0.110(5) 0.145(6) 0.060(3) -0.010(4) -0.011(3) 0.002(4)
C22 0.068(3) 0.142(5) 0.079(4) -0.030(4) -0.014(3) -0.015(3)
C23 0.054(2) 0.084(3) 0.059(3) -0.015(2) 0.004(2) -0.012(2)
C24 0.0278(14) 0.0301(15) 0.0306(15) -0.0007(12) 0.0001(12) 0.0031(12)
C25 0.0272(15) 0.0424(18) 0.050(2) -0.0001(15) 0.0040(14) 0.0014(13)
C26 0.0320(16) 0.052(2) 0.063(2) -0.0062(18) 0.0064(16) 0.0102(15)
C27 0.045(2) 0.041(2) 0.087(3) -0.010(2) 0.012(2) 0.0155(17)
C28 0.0448(19) 0.0335(18) 0.065(2) -0.0078(16) 0.0067(18) -0.0008(15)
C29 0.0291(14) 0.0333(16) 0.0337(16) -0.0010(13) 0.0022(12) 0.0007(12)
C30 0.0307(14) 0.0269(14) 0.0347(16) 0.0021(13) -0.0001(12) -0.0022(12)
C31 0.0311(15) 0.061(2) 0.0403(18) -0.0010(16) 0.0054(14) 0.0040(15)
C32 0.0416(18) 0.061(2) 0.0369(19) -0.0032(16) 0.0053(15) -0.0019(17)
C33 0.060(3) 0.076(3) 0.078(3) 0.019(3) -0.014(2) -0.006(2)
C34 0.111(5) 0.092(4) 0.103(5) 0.039(4) -0.032(4) -0.009(4)
C35 0.143(6) 0.110(5) 0.080(4) 0.029(4) 0.017(4) -0.047(5)
C36 0.091(4) 0.112(5) 0.094(4) 0.020(4) 0.035(3) -0.020(4)
C37 0.055(2) 0.083(3) 0.069(3) 0.007(2) 0.019(2) -0.002(2)
C38 0.0277(14) 0.0398(18) 0.0372(17) 0.0042(14) 0.0044(13) -0.0003(13)
C39 0.0278(15) 0.075(3) 0.043(2) 0.0054(18) 0.0035(14) 0.0020(16)
C40 0.0287(17) 0.107(3) 0.053(2) 0.008(2) 0.0120(17) 0.004(2)
C41 0.0408(19) 0.107(4) 0.043(2) 0.009(2) 0.0163(17) 0.000(2)
C42 0.0355(17) 0.084(3) 0.038(2) 0.0034(19) 0.0050(15) -0.0005(18)
C43 0.0303(15) 0.0460(19) 0.0361(17) 0.0027(14) 0.0052(13) 0.0002(14)
C44 0.0333(16) 0.055(2) 0.0337(18) -0.0066(15) 0.0020(14) 0.0014(15)
C45 0.0249(17) 0.155(5) 0.042(2) -0.007(3) 0.0019(16) 0.001(2)
C46 0.0229(15) 0.081(3) 0.044(2) -0.0018(19) 0.0034(14) -0.0004(16)
C47 0.053(2) 0.061(3) 0.060(3) 0.009(2) 0.0083(19) -0.0084(19)
C48 0.073(3) 0.064(3) 0.058(3) -0.004(2) 0.018(2) 0.007(2)
C49 0.057(2) 0.094(4) 0.057(3) 0.019(3) 0.022(2) 0.004(2)
C50 0.064(3) 0.068(3) 0.089(4) 0.028(3) 0.008(3) -0.004(2)
C51 0.045(2) 0.063(3) 0.080(3) -0.012(2) -0.003(2) 0.010(2)
N1 0.0361(14) 0.0316(14) 0.0477(17) 0.0047(12) 0.0042(12) -0.0010(11)
N2 0.0357(14) 0.0392(16) 0.0545(18) -0.0102(13) -0.0082(13) 0.0084(12)
N3 0.0299(13) 0.0579(18) 0.0353(15) -0.0089(13) 0.0018(11) -0.0046(12)
N4 0.0257(13) 0.114(3) 0.0366(16) 0.0001(17) 0.0000(12) 0.0034(16)
N5 0.081(3) 0.093(3) 0.0388(19) 0.005(2) -0.0011(19) -0.014(2)
N6 0.0451(16) 0.0446(17) 0.0413(17) 0.0021(13) 0.0026(13) 0.0138(14)
N7 0.0484(17) 0.0422(17) 0.061(2) 0.0011(15) 0.0062(16) -0.0076(14)
O1 0.0317(10) 0.0321(11) 0.0370(12) -0.0030(9) -0.0074(9) 0.0071(9)
O2 0.0363(12) 0.0465(14) 0.0593(16) -0.0087(12) -0.0025(11) 0.0128(11)
O3 0.0226(9) 0.0254(10) 0.0558(14) 0.0030(9) 0.0045(9) -0.0003(8)
O4 0.0322(10) 0.0372(12) 0.0347(12) -0.0034(9) -0.0019(9) -0.0047(9)
O5 0.0236(10) 0.0546(14) 0.0317(11) 0.0054(10) 0.0028(9) 0.0001(9)
O6 0.0381(12) 0.087(2) 0.0339(13) -0.0048(13) -0.0048(11) 0.0046(13)
O7 0.0669(18) 0.093(2) 0.0446(16) -0.0055(15) 0.0004(14) 0.0154(17)
O8 0.0743(19) 0.0582(18) 0.0539(17) 0.0135(14) -0.0108(15) 0.0026(15)
O9 0.173(5) 0.215(6) 0.0354(19) 0.014(2) -0.006(2) 0.033(4)
O10 0.0427(12) 0.0419(14) 0.0555(15) 0.0045(11) 0.0071(11) 0.0029(11)
O11 0.0427(13) 0.0370(13) 0.0787(19) 0.0174(12) 0.0072(13) 0.0056(11)
O12 0.0570(16) 0.0636(18) 0.081(2) 0.0043(15) 0.0121(15) 0.0313(14)
O13 0.0570(15) 0.0437(14) 0.0473(15) -0.0030(11) -0.0009(12) -0.0075(12)
O14 0.0605(16) 0.0597(16) 0.0458(15) 0.0000(13) 0.0042(13) -0.0213(13)
O15 0.077(2) 0.090(2) 0.098(3) 0.005(2) 0.0139(19) -0.0468(19)

loop_
_atom_type_symbol
_atom_type_description
_atom_type_scat_dispersion_real
_atom_type_scat_dispersion_imag
_atom_type_scat_source
C C 0.0033 0.0016 'International Tables Vol C Tables 4.2.6.8 and 6.1.1.4'
H H 0.0000 0.0000 'International Tables Vol C Tables 4.2.6.8 and 6.1.1.4'
N N 0.0061 0.0033 'International Tables Vol C Tables 4.2.6.8 and 6.1.1.4'
O O 0.0106 0.0060 'International Tables Vol C Tables 4.2.6.8 and 6.1.1.4'
Tb Tb -0.1723 4.1537 'International Tables Vol C Tables 4.2.6.8 and 6.1.1.4'

loop_
_geom_angle_atom_site_label_1
_geom_angle_atom_site_label_2
_geom_angle_atom_site_label_3
_geom_angle
_geom_angle_site_symmetry_1
_geom_angle_site_symmetry_3
_geom_angle_publ_flag
N1 Tb1 N5 81.78(10) 1_455 . ?
N1 Tb1 N6 93.48(8) 1_455 . ?
N1 Tb1 N7 162.81(9) 1_455 . ?
N5 Tb1 N6 93.15(11) . . ?
N5 Tb1 N7 99.59(10) . . ?
N7 Tb1 N6 103.51(9) . . ?
O2 Tb1 N1 86.19(8) . 1_455 ?
O2 Tb1 N5 99.59(11) . . ?
O2 Tb1 N6 167.06(8) . . ?
O2 Tb1 N7 76.68(9) . . ?
O2 Tb1 O4 84.26(8) . 2_655 ?
O2 Tb1 O7 124.83(9) . . ?
O2 Tb1 O8 73.82(10) . . ?
O2 Tb1 O10 150.70(8) . . ?
O2 Tb1 O11 150.36(9) . . ?
O2 Tb1 O13 83.10(9) . . ?
O2 Tb1 O14 75.64(9) . . ?
O4 Tb1 N1 80.45(8) 2_655 1_455 ?
O4 Tb1 N5 161.52(9) 2_655 . ?
O4 Tb1 N6 82.94(8) 2_655 . ?
O4 Tb1 N7 98.88(9) 2_655 . ?
O4 Tb1 O7 148.16(9) 2_655 . ?
O4 Tb1 O8 148.30(9) 2_655 . ?
O4 Tb1 O10 78.75(8) 2_655 . ?
O4 Tb1 O11 85.24(8) 2_655 . ?
O4 Tb1 O13 124.72(8) 2_655 . ?
O4 Tb1 O14 72.89(8) 2_655 . ?
O7 Tb1 N1 88.25(10) . 1_455 ?
O7 Tb1 N5 25.53(10) . . ?
O7 Tb1 N6 68.05(9) . . ?
O7 Tb1 N7 100.37(10) . . ?
O7 Tb1 O8 51.74(10) . . ?
O7 Tb1 O10 69.43(9) . . ?
O7 Tb1 O13 76.27(10) . . ?
O7 Tb1 O14 122.85(10) . . ?
O8 Tb1 N1 75.59(9) . 1_455 ?
O8 Tb1 N5 26.22(10) . . ?
O8 Tb1 N6 118.64(10) . . ?
O8 Tb1 N7 98.01(10) . . ?
O8 Tb1 O10 110.07(9) . . ?
O8 Tb1 O14 121.40(9) . . ?
O10 Tb1 N1 67.65(8) . 1_455 ?
O10 Tb1 N5 89.85(10) . . ?
O10 Tb1 N6 25.83(8) . . ?
O10 Tb1 N7 129.28(8) . . ?
O11 Tb1 N1 119.18(8) . 1_455 ?
O11 Tb1 N5 99.11(11) . . ?
O11 Tb1 N6 25.88(8) . . ?
O11 Tb1 N7 77.68(8) . . ?
O11 Tb1 O7 74.46(10) . . ?
O11 Tb1 O8 124.62(10) . . ?
O11 Tb1 O10 51.59(8) . . ?
O11 Tb1 O13 80.31(9) . . ?
O11 Tb1 O14 74.79(9) . . ?
O13 Tb1 N1 151.14(9) . 1_455 ?
O13 Tb1 N5 73.75(10) . . ?
O13 Tb1 N6 102.77(9) . . ?
O13 Tb1 N7 25.91(8) . . ?
O13 Tb1 O8 75.71(9) . . ?
O13 Tb1 O10 126.20(8) . . ?
O13 Tb1 O14 51.84(8) . . ?
O14 Tb1 N1 148.90(9) . 1_455 ?
O14 Tb1 N5 125.59(10) . . ?
O14 Tb1 N6 98.75(9) . . ?
O14 Tb1 N7 26.02(8) . . ?
O14 Tb1 O10 120.69(8) . . ?
C3 C1 C2 108.4(2) . . ?
C3 C1 C5 106.2(2) . . ?
C4 C1 C2 106.1(2) . . ?
C4 C1 C3 111.9(2) . . ?
C4 C1 C5 114.8(2) . . ?
C5 C1 C2 109.4(2) . . ?
C1 C2 H2A 110.1 . . ?
C1 C2 H2B 110.1 . . ?
H2A C2 H2B 108.4 . . ?
O1 C2 C1 107.9(2) . . ?
O1 C2 H2A 110.1 . . ?
O1 C2 H2B 110.1 . . ?
C1 C3 H3A 109.7 . . ?
C1 C3 H3B 109.7 . . ?
H3A C3 H3B 108.2 . . ?
O3 C3 C1 109.9(2) . . ?
O3 C3 H3A 109.7 . . ?
O3 C3 H3B 109.7 . . ?
C1 C4 H4A 109.4 . . ?
C1 C4 H4B 109.4 . . ?
H4A C4 H4B 108.0 . . ?
O5 C4 C1 111.0(2) . . ?
O5 C4 H4A 109.4 . . ?
O5 C4 H4B 109.4 . . ?
C6 C5 C1 124.1(3) . . ?
C6 C5 C9 116.3(3) . . ?
C9 C5 C1 119.7(3) . . ?
C5 C6 H6 120.2 . . ?
C7 C6 C5 119.7(3) . . ?
C7 C6 H6 120.2 . . ?
C6 C7 H7 117.8 . . ?
N1 C7 C6 124.4(3) . . ?
N1 C7 H7 117.8 . . ?
C9 C8 H8 118.1 . . ?
N1 C8 H8 118.1 . . ?
N1 C8 C9 123.8(3) . . ?
C5 C9 H9 119.9 . . ?
C8 C9 C5 120.2(3) . . ?
C8 C9 H9 119.9 . . ?
C11 C10 C15 120.1(3) . . ?
O1 C10 C11 122.0(3) . . ?
O1 C10 C15 117.9(3) . . ?
C10 C11 H11 120.0 . . ?
C12 C11 C10 120.1(3) . . ?
C12 C11 H11 120.0 . . ?
C11 C12 H12 119.5 . . ?
C13 C12 C11 121.0(3) . . ?
C13 C12 H12 119.5 . . ?
C12 C13 H13 120.6 . . ?
C12 C13 C14 118.8(3) . . ?
C14 C13 H13 120.6 . . ?
C13 C14 H14 118.9 . . ?
C13 C14 C15 122.2(3) . . ?
C15 C14 H14 118.9 . . ?
C10 C15 C16 126.7(3) . . ?
C14 C15 C10 117.8(3) . . ?
C14 C15 C16 115.5(3) . . ?
N2 C16 C15 120.6(3) . . ?
O2 C16 C15 118.3(3) . . ?
O2 C16 N2 121.1(3) . . ?
H17A C17 H17B 107.7 . . ?
C18 C17 H17A 108.9 . . ?
C18 C17 H17B 108.9 . . ?
N2 C17 H17A 108.9 . . ?
N2 C17 H17B 108.9 . . ?
N2 C17 C18 113.2(3) . . ?
C19 C18 C17 122.1(4) . . ?
C19 C18 C23 118.4(4) . . ?
C23 C18 C17 119.5(4) . . ?
C18 C19 H19 119.4 . . ?
C18 C19 C20 121.1(4) . . ?
C20 C19 H19 119.4 . . ?
C19 C20 H20 120.2 . . ?
C21 C20 C19 119.5(5) . . ?
C21 C20 H20 120.2 . . ?
C20 C21 H21 119.9 . . ?
C20 C21 C22 120.1(5) . . ?
C22 C21 H21 119.9 . . ?
C21 C22 H22 119.8 . . ?
C21 C22 C23 120.3(5) . . ?
C23 C22 H22 119.8 . . ?
C18 C23 H23 119.8 . . ?
C22 C23 C18 120.5(5) . . ?
C22 C23 H23 119.8 . . ?
C29 C24 C25 119.6(3) . . ?
O3 C24 C25 123.3(3) . . ?
O3 C24 C29 117.1(2) . . ?
C24 C25 H25 120.4 . . ?
C26 C25 C24 119.3(3) . . ?
C26 C25 H25 120.4 . . ?
C25 C26 H26 119.2 . . ?
C27 C26 C25 121.6(3) . . ?
C27 C26 H26 119.2 . . ?
C26 C27 H27 120.4 . . ?
C26 C27 C28 119.2(3) . . ?
C28 C27 H27 120.4 . . ?
C27 C28 H28 119.5 . . ?
C27 C28 C29 121.0(3) . . ?
C29 C28 H28 119.5 . . ?
C24 C29 C28 119.3(3) . . ?
C24 C29 C30 124.1(3) . . ?
C28 C29 C30 116.6(3) . . ?
N3 C30 C29 118.1(3) . . ?
O4 C30 C29 119.1(3) . . ?
O4 C30 N3 122.6(3) . . ?
H31A C31 H31B 107.7 . . ?
C32 C31 H31A 108.8 . . ?
C32 C31 H31B 108.8 . . ?
N3 C31 H31A 108.8 . . ?
N3 C31 H31B 108.8 . . ?
N3 C31 C32 113.8(3) . . ?
C33 C32 C31 123.9(3) . . ?
C37 C32 C31 118.3(3) . . ?
C37 C32 C33 117.8(4) . . ?
C32 C33 H33 120.1 . . ?
C32 C33 C34 119.8(5) . . ?
C34 C33 H33 120.1 . . ?
C33 C34 H34 120.2 . . ?
C35 C34 C33 119.6(5) . . ?
C35 C34 H34 120.2 . . ?
C34 C35 H35 119.5 . . ?
C36 C35 C34 121.1(5) . . ?
C36 C35 H35 119.5 . . ?
C35 C36 H36 120.3 . . ?
C35 C36 C37 119.3(5) . . ?
C37 C36 H36 120.3 . . ?
C32 C37 H37 118.8 . . ?
C36 C37 C32 122.4(5) . . ?
C36 C37 H37 118.8 . . ?
C39 C38 C43 119.6(3) . . ?
O5 C38 C39 122.4(3) . . ?
O5 C38 C43 117.9(3) . . ?
C38 C39 H39 119.9 . . ?
C40 C39 C38 120.2(3) . . ?
C40 C39 H39 119.9 . . ?
C39 C40 H40 119.4 . . ?
C41 C40 C39 121.1(3) . . ?
C41 C40 H40 119.4 . . ?
C40 C41 H41 120.6 . . ?
C40 C41 C42 118.9(3) . . ?
C42 C41 H41 120.6 . . ?
C41 C42 H42 118.9 . . ?
C41 C42 C43 122.2(3) . . ?
C43 C42 H42 118.9 . . ?
C38 C43 C44 126.8(3) . . ?
C42 C43 C38 117.9(3) . . ?
C42 C43 C44 115.2(3) . . ?
N4 C44 C43 119.2(3) . . ?
O6 C44 C43 119.9(3) . . ?
O6 C44 N4 120.9(3) . . ?
H45A C45 H45B 108.2 . . ?
C46 C45 H45A 109.8 . . ?
C46 C45 H45B 109.8 . . ?
N4 C45 H45A 109.8 . . ?
N4 C45 H45B 109.8 . . ?
N4 C45 C46 109.6(3) . . ?
C47 C46 C45 120.3(4) . . ?
C51 C46 C45 121.6(4) . . ?
C51 C46 C47 118.1(4) . . ?
C46 C47 H47 119.3 . . ?
C46 C47 C48 121.4(4) . . ?
C48 C47 H47 119.3 . . ?
C47 C48 H48 120.3 . . ?
C49 C48 C47 119.5(4) . . ?
C49 C48 H48 120.3 . . ?
C48 C49 H49 120.0 . . ?
C48 C49 C50 119.9(4) . . ?
C50 C49 H49 120.0 . . ?
C49 C50 H50 119.6 . . ?
C49 C50 C51 120.8(4) . . ?
C51 C50 H50 119.6 . . ?
C46 C51 H51 119.9 . . ?
C50 C51 C46 120.3(4) . . ?
C50 C51 H51 119.9 . . ?
C7 N1 Tb1 120.0(2) . 1_655 ?
C8 N1 Tb1 123.3(2) . 1_655 ?
C8 N1 C7 115.7(3) . . ?
C16 N2 C17 124.0(3) . . ?
C16 N2 H2 118.0 . . ?
C17 N2 H2 118.0 . . ?
C30 N3 C31 124.4(3) . . ?
C30 N3 H3 117.8 . . ?
C31 N3 H3 117.8 . . ?
C44 N4 C45 120.1(3) . . ?
C44 N4 H4 119.9 . . ?
C45 N4 H4 119.9 . . ?
O7 N5 Tb1 57.18(19) . . ?
O7 N5 O8 115.3(3) . . ?
O8 N5 Tb1 58.16(18) . . ?
O9 N5 Tb1 179.9(5) . . ?
O9 N5 O7 122.8(5) . . ?
O9 N5 O8 121.9(5) . . ?
O10 N6 Tb1 60.05(15) . . ?
O10 N6 O11 115.2(3) . . ?
O11 N6 Tb1 55.56(14) . . ?
O12 N6 Tb1 174.0(3) . . ?
O12 N6 O10 122.9(3) . . ?
O12 N6 O11 121.9(3) . . ?
O13 N7 Tb1 57.40(16) . . ?
O13 N7 O14 115.6(3) . . ?
O14 N7 Tb1 58.46(16) . . ?
O15 N7 Tb1 174.7(3) . . ?
O15 N7 O13 122.3(3) . . ?
O15 N7 O14 122.2(3) . . ?
C10 O1 C2 116.4(2) . . ?
C16 O2 Tb1 172.9(2) . . ?
C24 O3 C3 116.5(2) . . ?
C30 O4 Tb1 138.53(19) . 2_645 ?
C38 O5 C4 116.7(2) . . ?
N5 O7 Tb1 97.3(2) . . ?
N5 O8 Tb1 95.6(2) . . ?
N6 O10 Tb1 94.12(18) . . ?
N6 O11 Tb1 98.55(18) . . ?
N7 O13 Tb1 96.70(19) . . ?
N7 O14 Tb1 95.5(2) . . ?

loop_
_geom_bond_atom_site_label_1
_geom_bond_atom_site_label_2
_geom_bond_distance
_geom_bond_site_symmetry_2
_geom_bond_publ_flag
Tb1 N1 2.556(3) 1_455 ?
Tb1 N5 2.871(4) . ?
Tb1 N6 2.886(3) . ?
Tb1 N7 2.877(3) . ?
Tb1 O2 2.303(2) . ?
Tb1 O4 2.356(2) 2_655 ?
Tb1 O7 2.432(3) . ?
Tb1 O8 2.450(3) . ?
Tb1 O10 2.507(2) . ?
Tb1 O11 2.407(2) . ?
Tb1 O13 2.440(2) . ?
Tb1 O14 2.463(2) . ?
C1 C2 1.536(4) . ?
C1 C3 1.531(4) . ?
C1 C4 1.524(4) . ?
C1 C5 1.531(4) . ?
C2 H2A 0.9700 . ?
C2 H2B 0.9700 . ?
C2 O1 1.441(3) . ?
C3 H3A 0.9700 . ?
C3 H3B 0.9700 . ?
C3 O3 1.422(3) . ?
C4 H4A 0.9700 . ?
C4 H4B 0.9700 . ?
C4 O5 1.432(3) . ?
C5 C6 1.381(4) . ?
C5 C9 1.389(4) . ?
C6 H6 0.9300 . ?
C6 C7 1.380(4) . ?
C7 H7 0.9300 . ?
C7 N1 1.336(4) . ?
C8 H8 0.9300 . ?
C8 C9 1.379(4) . ?
C8 N1 1.333(4) . ?
C9 H9 0.9300 . ?
C10 C11 1.382(4) . ?
C10 C15 1.400(4) . ?
C10 O1 1.378(3) . ?
C11 H11 0.9300 . ?
C11 C12 1.380(4) . ?
C12 H12 0.9300 . ?
C12 C13 1.371(5) . ?
C13 H13 0.9300 . ?
C13 C14 1.373(5) . ?
C14 H14 0.9300 . ?
C14 C15 1.394(4) . ?
C15 C16 1.486(4) . ?
C16 N2 1.318(4) . ?
C16 O2 1.256(4) . ?
C17 H17A 0.9700 . ?
C17 H17B 0.9700 . ?
C17 C18 1.507(5) . ?
C17 N2 1.463(4) . ?
C18 C19 1.380(6) . ?
C18 C23 1.381(5) . ?
C19 H19 0.9300 . ?
C19 C20 1.383(7) . ?
C20 H20 0.9300 . ?
C20 C21 1.366(8) . ?
C21 H21 0.9300 . ?
C21 C22 1.370(8) . ?
C22 H22 0.9300 . ?
C22 C23 1.377(7) . ?
C23 H23 0.9300 . ?
C24 C25 1.406(4) . ?
C24 C29 1.386(4) . ?
C24 O3 1.372(3) . ?
C25 H25 0.9300 . ?
C25 C26 1.375(5) . ?
C26 H26 0.9300 . ?
C26 C27 1.366(5) . ?
C27 H27 0.9300 . ?
C27 C28 1.382(5) . ?
C28 H28 0.9300 . ?
C28 C29 1.389(4) . ?
C29 C30 1.500(4) . ?
C30 N3 1.307(4) . ?
C30 O4 1.252(3) . ?
C31 H31A 0.9700 . ?
C31 H31B 0.9700 . ?
C31 C32 1.498(5) . ?
C31 N3 1.456(4) . ?
C32 C33 1.378(5) . ?
C32 C37 1.374(5) . ?
C33 H33 0.9300 . ?
C33 C34 1.396(7) . ?
C34 H34 0.9300 . ?
C34 C35 1.363(8) . ?
C35 H35 0.9300 . ?
C35 C36 1.344(8) . ?
C36 H36 0.9300 . ?
C36 C37 1.357(7) . ?
C37 H37 0.9300 . ?
C38 C39 1.393(4) . ?
C38 C43 1.402(4) . ?
C38 O5 1.376(4) . ?
C39 H39 0.9300 . ?
C39 C40 1.372(5) . ?
C40 H40 0.9300 . ?
C40 C41 1.368(5) . ?
C41 H41 0.9300 . ?
C41 C42 1.375(5) . ?
C42 H42 0.9300 . ?
C42 C43 1.388(4) . ?
C43 C44 1.501(4) . ?
C44 N4 1.325(4) . ?
C44 O6 1.222(4) . ?
C45 H45A 0.9700 . ?
C45 H45B 0.9700 . ?
C45 C46 1.505(5) . ?
C45 N4 1.467(4) . ?
C46 C47 1.376(5) . ?
C46 C51 1.374(6) . ?
C47 H47 0.9300 . ?
C47 C48 1.377(5) . ?
C48 H48 0.9300 . ?
C48 C49 1.352(6) . ?
C49 H49 0.9300 . ?
C49 C50 1.365(7) . ?
C50 H50 0.9300 . ?
C50 C51 1.366(6) . ?
C51 H51 0.9300 . ?
N1 Tb1 2.556(3) 1_655 ?
N2 H2 0.8600 . ?
N3 H3 0.8600 . ?
N4 H4 0.8600 . ?
N5 O7 1.247(5) . ?
N5 O8 1.275(5) . ?
N5 O9 1.200(5) . ?
N6 O10 1.261(3) . ?
N6 O11 1.274(4) . ?
N6 O12 1.210(3) . ?
N7 O13 1.265(4) . ?
N7 O14 1.268(4) . ?
N7 O15 1.214(4) . ?
O4 Tb1 2.356(2) 2_645 ?
